data_4028158
loop_
_publ_author_name
'Sandeep N. Raikar'
'Helena C. Malinakova'

_publ_section_title
;
 Divergent Reaction Pathways of Homologous and Isosteric Propargyl Amides
 in Sequential Ru/Pd-Catalyzed Annulations for the Synthesis of
 Heterocycles
;
_journal_name_full 'Journal of Organic Chemistry'
_journal_page_first 3832
_journal_page_last 3846
_journal_paper_doi 10.1021/jo400246d
_journal_volume 78
_journal_year 2013
_chemical_formula_sum 'C26 H21 N O'
_chemical_formula_weight 363.44
_chemical_name_systematic
; 
 ? 
;
_space_group_IT_number 2
_symmetry_cell_setting triclinic
_symmetry_space_group_name_Hall '-P 1'
_symmetry_space_group_name_H-M 'P -1'
_atom_sites_solution_hydrogens geom
_atom_sites_solution_primary direct
_atom_sites_solution_secondary difmap
_audit_creation_method SHELXTL
_cell_angle_alpha 74.1310(10)
_cell_angle_beta 81.6140(10)
_cell_angle_gamma 61.630(2)
_cell_formula_units_Z 2
_cell_length_a 9.7537(3)
_cell_length_b 9.8726(3)
_cell_length_c 11.2156(3)
_cell_measurement_reflns_used 5082
_cell_measurement_temperature 100(2)
_cell_measurement_theta_max 68.61
_cell_measurement_theta_min 4.10
_cell_volume 913.91(5)
_computing_cell_refinement 'Bruker SAINT'
_computing_data_collection 'Bruker APEX2'
_computing_data_reduction 'Bruker SAINT'
_computing_molecular_graphics 'Bruker SHELXTL'
_computing_publication_material 'Bruker SHELXTL'
_computing_structure_refinement 'Bruker SHELXTL'
_computing_structure_solution 'Bruker SHELXTL'
_diffrn_ambient_temperature 100(2)
_diffrn_measured_fraction_theta_full 0.904
_diffrn_measured_fraction_theta_max 0.865
_diffrn_measurement_device_type 'Bruker APEX-II CCD'
_diffrn_measurement_method '\f and \w scans'
_diffrn_radiation_monochromator graphite
_diffrn_radiation_source 'fine-focus sealed tube'
_diffrn_radiation_type CuK\a
_diffrn_radiation_wavelength 1.54178
_diffrn_reflns_av_R_equivalents 0.0330
_diffrn_reflns_av_sigmaI/netI 0.0381
_diffrn_reflns_limit_h_max 11
_diffrn_reflns_limit_h_min -11
_diffrn_reflns_limit_k_max 11
_diffrn_reflns_limit_k_min -11
_diffrn_reflns_limit_l_max 13
_diffrn_reflns_limit_l_min -13
_diffrn_reflns_number 7593
_diffrn_reflns_theta_full 66.00
_diffrn_reflns_theta_max 69.22
_diffrn_reflns_theta_min 4.10
_diffrn_standards_decay_% 0.00
_diffrn_standards_number 0
_exptl_absorpt_coefficient_mu 0.619
_exptl_absorpt_correction_T_max 1.000
_exptl_absorpt_correction_T_min 0.807
_exptl_absorpt_correction_type multi-scan
_exptl_crystal_colour colourless
_exptl_crystal_density_diffrn 1.321
_exptl_crystal_description 'Rectangular parallelepiped'
_exptl_crystal_F_000 384
_exptl_crystal_size_max 0.26
_exptl_crystal_size_mid 0.14
_exptl_crystal_size_min 0.08
_refine_diff_density_max 0.427
_refine_diff_density_min -0.375
_refine_diff_density_rms 0.071
_refine_ls_extinction_method none
_refine_ls_goodness_of_fit_ref 1.135
_refine_ls_hydrogen_treatment noref
_refine_ls_matrix_type full
_refine_ls_number_parameters 309
_refine_ls_number_reflns 2954
_refine_ls_number_restraints 0
_refine_ls_restrained_S_all 1.135
_refine_ls_R_factor_all 0.0666
_refine_ls_R_factor_gt 0.0592
_refine_ls_shift/su_max 0.000
_refine_ls_shift/su_mean 0.000
_refine_ls_structure_factor_coef Fsqd
_refine_ls_weighting_details 'calc w=1/[\s^2^(Fo^2^)+(0.1068P)^2^+0.5071P] where P=(Fo^2^+2Fc^2^)/3'
_refine_ls_weighting_scheme calc
_refine_ls_wR_factor_gt 0.1776
_refine_ls_wR_factor_ref 0.1828
_reflns_number_gt 2521
_reflns_number_total 2954
_reflns_threshold_expression >2sigma(I)
_cod_data_source_file jo400246d_si_005.cif
_cod_data_source_block q01a
_cod_database_code 4028158

loop_
_symmetry_equiv_pos_as_xyz
'x, y, z'
'-x, -y, -z'

loop_
_atom_site_label
_atom_site_type_symbol
_atom_site_fract_x
_atom_site_fract_y
_atom_site_fract_z
_atom_site_U_iso_or_equiv
_atom_site_adp_type
_atom_site_occupancy
_atom_site_symmetry_multiplicity
_atom_site_calc_flag
_atom_site_refinement_flags
O O 0.47934(17) 0.33394(19) 0.00409(14) 0.0225(4) Uani 1 1 d .
N N 0.2151(2) 0.4739(2) 0.02861(16) 0.0202(5) Uani 1 1 d .
C1 C 0.0954(3) 0.6411(3) 0.0069(2) 0.0235(5) Uani 1 1 d .
H1A H -0.0095 0.6471 0.0250 0.028 Uiso 1 1 calc R
H1B H 0.0996 0.6953 -0.0810 0.028 Uiso 1 1 calc R
C2 C 0.1257(3) 0.7212(3) 0.0907(2) 0.0247(5) Uani 1 1 d .
H2A H 0.0482 0.8344 0.0750 0.030 Uiso 1 1 calc R
H2B H 0.2307 0.7149 0.0723 0.030 Uiso 1 1 calc R
C3 C 0.1148(3) 0.6406(3) 0.2266(2) 0.0243(5) Uani 1 1 d .
H3A H 0.1769 0.6592 0.2768 0.029 Uiso 1 1 calc R
H3B H 0.0049 0.6902 0.2555 0.029 Uiso 1 1 calc R
C4 C 0.1717(2) 0.4640(3) 0.2491(2) 0.0203(5) Uani 1 1 d .
C5 C 0.2180(2) 0.3872(3) 0.1542(2) 0.0203(5) Uani 1 1 d .
C6 C 0.2579(2) 0.2222(3) 0.1781(2) 0.0193(5) Uani 1 1 d .
C7 C 0.2971(2) 0.1406(3) 0.0821(2) 0.0210(5) Uani 1 1 d .
H7 H 0.298(3) 0.198(3) -0.004(2) 0.017(6) Uiso 1 1 d .
C8 C 0.3355(3) -0.0165(3) 0.1081(2) 0.0235(5) Uani 1 1 d .
H8 H 0.364(3) -0.069(3) 0.041(3) 0.024(7) Uiso 1 1 d .
C9 C 0.3392(3) -0.1021(3) 0.2316(2) 0.0236(5) Uani 1 1 d .
H9 H 0.369(3) -0.211(4) 0.249(3) 0.034(8) Uiso 1 1 d .
C10 C 0.2990(3) -0.0264(3) 0.3263(2) 0.0222(5) Uani 1 1 d .
H10 H 0.301(3) -0.084(3) 0.414(3) 0.027(7) Uiso 1 1 d .
C11 C 0.2554(2) 0.1373(3) 0.3031(2) 0.0199(5) Uani 1 1 d .
C12 C 0.2121(2) 0.2179(3) 0.4011(2) 0.0214(5) Uani 1 1 d .
C13 C 0.1718(3) 0.3765(3) 0.3720(2) 0.0214(5) Uani 1 1 d .
H4 H 0.140(3) 0.431(3) 0.440(2) 0.021(6) Uiso 1 1 d .
C14 C 0.2110(3) 0.1320(3) 0.5332(2) 0.0212(5) Uani 1 1 d .
C15 C 0.3188(3) 0.1079(3) 0.6155(2) 0.0282(6) Uani 1 1 d .
H15 H 0.396(3) 0.147(3) 0.583(2) 0.021(6) Uiso 1 1 d .
C16 C 0.3218(3) 0.0239(3) 0.7376(2) 0.0313(6) Uani 1 1 d .
H16 H 0.399(3) 0.008(4) 0.793(3) 0.037(8) Uiso 1 1 d .
C17 C 0.2170(3) -0.0371(3) 0.7791(2) 0.0268(6) Uani 1 1 d .
H17 H 0.218(3) -0.093(4) 0.864(3) 0.034(7) Uiso 1 1 d .
C18 C 0.1068(3) -0.0114(3) 0.6991(2) 0.0243(5) Uani 1 1 d .
H18 H 0.038(3) -0.052(3) 0.725(2) 0.028(7) Uiso 1 1 d .
C19 C 0.1038(3) 0.0726(3) 0.5770(2) 0.0229(5) Uani 1 1 d .
H19 H 0.027(4) 0.092(4) 0.518(3) 0.042(8) Uiso 1 1 d .
C20 C 0.3533(2) 0.4333(3) -0.04078(19) 0.0193(5) Uani 1 1 d .
C21 C 0.3380(3) 0.5080(3) -0.1768(2) 0.0201(5) Uani 1 1 d .
C22 C 0.4456(3) 0.5596(3) -0.2374(2) 0.0229(5) Uani 1 1 d .
H22 H 0.522(4) 0.558(4) -0.186(3) 0.041(8) Uiso 1 1 d .
C23 C 0.4406(3) 0.6174(3) -0.3649(2) 0.0254(5) Uani 1 1 d .
H23 H 0.512(3) 0.658(4) -0.408(3) 0.035(8) Uiso 1 1 d .
C24 C 0.3286(3) 0.6219(3) -0.4324(2) 0.0252(5) Uani 1 1 d .
H24 H 0.329(3) 0.659(3) -0.522(3) 0.031(7) Uiso 1 1 d .
C25 C 0.2214(3) 0.5715(3) -0.3724(2) 0.0272(6) Uani 1 1 d .
H25 H 0.1453 0.5749 -0.4188 0.033 Uiso 1 1 calc R
C26 C 0.2243(3) 0.5160(3) -0.2448(2) 0.0250(5) Uani 1 1 d .
H26 H 0.150(3) 0.479(3) -0.201(2) 0.026(7) Uiso 1 1 d .

loop_
_atom_site_aniso_label
_atom_site_aniso_U_11
_atom_site_aniso_U_22
_atom_site_aniso_U_33
_atom_site_aniso_U_23
_atom_site_aniso_U_13
_atom_site_aniso_U_12
O 0.0209(8) 0.0234(10) 0.0223(8) -0.0050(7) -0.0042(6) -0.0086(7)
N 0.0204(9) 0.0207(11) 0.0172(9) -0.0039(8) -0.0026(7) -0.0073(8)
C1 0.0193(11) 0.0251(14) 0.0215(10) -0.0035(9) -0.0026(8) -0.0069(10)
C2 0.0262(12) 0.0186(13) 0.0261(12) -0.0054(10) -0.0008(9) -0.0075(10)
C3 0.0263(12) 0.0241(14) 0.0232(11) -0.0096(10) -0.0003(9) -0.0100(11)
C4 0.0173(10) 0.0241(14) 0.0214(11) -0.0052(9) -0.0029(8) -0.0102(10)
C5 0.0168(10) 0.0249(14) 0.0189(10) -0.0041(9) -0.0040(8) -0.0088(10)
C6 0.0149(10) 0.0225(13) 0.0207(11) -0.0053(9) -0.0045(8) -0.0076(10)
C7 0.0176(10) 0.0248(13) 0.0195(10) -0.0047(9) -0.0039(8) -0.0081(10)
C8 0.0200(11) 0.0277(14) 0.0254(12) -0.0096(10) -0.0025(9) -0.0106(10)
C9 0.0226(11) 0.0192(14) 0.0307(12) -0.0070(10) -0.0031(9) -0.0096(11)
C10 0.0210(11) 0.0230(13) 0.0217(11) -0.0033(9) -0.0028(8) -0.0097(10)
C11 0.0151(10) 0.0228(13) 0.0220(11) -0.0043(9) -0.0040(8) -0.0082(10)
C12 0.0183(10) 0.0264(14) 0.0208(11) -0.0058(9) -0.0045(8) -0.0100(10)
C13 0.0214(11) 0.0264(14) 0.0197(11) -0.0085(10) -0.0018(8) -0.0116(10)
C14 0.0201(11) 0.0218(13) 0.0204(11) -0.0067(9) -0.0027(8) -0.0072(10)
C15 0.0247(12) 0.0368(16) 0.0232(12) -0.0037(10) -0.0042(9) -0.0149(12)
C16 0.0252(12) 0.0438(17) 0.0211(11) -0.0020(11) -0.0075(9) -0.0139(12)
C17 0.0290(12) 0.0254(14) 0.0195(11) -0.0025(10) -0.0019(9) -0.0083(11)
C18 0.0273(12) 0.0235(14) 0.0252(11) -0.0071(10) 0.0004(9) -0.0137(11)
C19 0.0255(11) 0.0239(13) 0.0219(11) -0.0069(9) -0.0038(9) -0.0115(11)
C20 0.0216(11) 0.0194(13) 0.0195(11) -0.0067(9) -0.0023(8) -0.0098(10)
C21 0.0213(10) 0.0179(12) 0.0188(11) -0.0072(9) -0.0017(8) -0.0054(10)
C22 0.0229(11) 0.0224(13) 0.0236(11) -0.0069(9) -0.0026(9) -0.0092(10)
C23 0.0277(12) 0.0252(14) 0.0229(11) -0.0059(10) 0.0015(9) -0.0123(11)
C24 0.0309(12) 0.0231(14) 0.0184(11) -0.0062(10) -0.0014(9) -0.0088(11)
C25 0.0283(12) 0.0316(15) 0.0230(11) -0.0096(10) -0.0056(9) -0.0118(11)
C26 0.0257(12) 0.0307(15) 0.0216(11) -0.0072(10) -0.0011(9) -0.0146(11)

loop_
_atom_type_symbol
_atom_type_description
_atom_type_scat_dispersion_real
_atom_type_scat_dispersion_imag
_atom_type_scat_source
C C 0.0181 0.0091 'International Tables Vol C Tables 4.2.6.8 and 6.1.1.4'
H H 0.0000 0.0000 'International Tables Vol C Tables 4.2.6.8 and 6.1.1.4'
N N 0.0311 0.0180 'International Tables Vol C Tables 4.2.6.8 and 6.1.1.4'
O O 0.0492 0.0322 'International Tables Vol C Tables 4.2.6.8 and 6.1.1.4'

loop_
_geom_angle_atom_site_label_1
_geom_angle_atom_site_label_2
_geom_angle_atom_site_label_3
_geom_angle
C20 N C5 119.04(18)
C20 N C1 119.35(19)
C5 N C1 113.47(18)
N C1 C2 108.87(18)
N C1 H1A 109.9
C2 C1 H1A 109.9
N C1 H1B 109.9
C2 C1 H1B 109.9
H1A C1 H1B 108.3
C1 C2 C3 110.1(2)
C1 C2 H2A 109.6
C3 C2 H2A 109.6
C1 C2 H2B 109.6
C3 C2 H2B 109.6
H2A C2 H2B 108.2
C4 C3 C2 113.69(19)
C4 C3 H3A 108.8
C2 C3 H3A 108.8
C4 C3 H3B 108.8
C2 C3 H3B 108.8
H3A C3 H3B 107.7
C5 C4 C13 119.0(2)
C5 C4 C3 122.4(2)
C13 C4 C3 118.5(2)
C4 C5 N 120.1(2)
C4 C5 C6 120.8(2)
N C5 C6 118.9(2)
C7 C6 C11 118.5(2)
C7 C6 C5 122.7(2)
C11 C6 C5 118.8(2)
C8 C7 C6 121.2(2)
C8 C7 H7 119.7(15)
C6 C7 H7 119.1(15)
C7 C8 C9 120.5(2)
C7 C8 H8 119.2(16)
C9 C8 H8 120.3(16)
C10 C9 C8 119.9(2)
C10 C9 H9 120.1(18)
C8 C9 H9 120.1(18)
C9 C10 C11 121.4(2)
C9 C10 H10 121.1(16)
C11 C10 H10 117.4(16)
C10 C11 C6 118.5(2)
C10 C11 C12 122.0(2)
C6 C11 C12 119.6(2)
C13 C12 C11 118.9(2)
C13 C12 C14 120.2(2)
C11 C12 C14 121.0(2)
C12 C13 C4 122.9(2)
C12 C13 H4 118.0(15)
C4 C13 H4 119.1(15)
C15 C14 C19 118.4(2)
C15 C14 C12 120.3(2)
C19 C14 C12 121.26(19)
C16 C15 C14 120.8(2)
C16 C15 H15 121.5(14)
C14 C15 H15 117.6(14)
C17 C16 C15 120.2(2)
C17 C16 H16 121.0(18)
C15 C16 H16 118.8(18)
C16 C17 C18 119.8(2)
C16 C17 H17 119.7(17)
C18 C17 H17 120.5(17)
C17 C18 C19 120.0(2)
C17 C18 H18 120.9(17)
C19 C18 H18 119.1(17)
C18 C19 C14 120.8(2)
C18 C19 H19 121.7(19)
C14 C19 H19 117.5(18)
O C20 N 122.38(19)
O C20 C21 121.24(19)
N C20 C21 116.18(18)
C22 C21 C26 119.7(2)
C22 C21 C20 119.35(19)
C26 C21 C20 120.8(2)
C23 C22 C21 120.1(2)
C23 C22 H22 122.0(18)
C21 C22 H22 117.9(18)
C22 C23 C24 119.8(2)
C22 C23 H23 121.1(17)
C24 C23 H23 119.1(17)
C25 C24 C23 120.2(2)
C25 C24 H24 120.8(17)
C23 C24 H24 119.0(17)
C24 C25 C26 120.2(2)
C24 C25 H25 119.9
C26 C25 H25 119.9
C25 C26 C21 120.0(2)
C25 C26 H26 121.1(16)
C21 C26 H26 118.9(16)

loop_
_geom_bond_atom_site_label_1
_geom_bond_atom_site_label_2
_geom_bond_distance
O C20 1.221(3)
N C20 1.391(3)
N C5 1.431(3)
N C1 1.476(3)
C1 C2 1.519(3)
C1 H1A 0.9900
C1 H1B 0.9900
C2 C3 1.529(3)
C2 H2A 0.9900
C2 H2B 0.9900
C3 C4 1.513(3)
C3 H3A 0.9900
C3 H3B 0.9900
C4 C5 1.374(3)
C4 C13 1.412(3)
C5 C6 1.438(3)
C6 C7 1.420(3)
C6 C11 1.426(3)
C7 C8 1.365(3)
C7 H7 0.98(2)
C8 C9 1.407(3)
C8 H8 0.97(3)
C9 C10 1.369(3)
C9 H9 0.94(3)
C10 C11 1.418(3)
C10 H10 0.99(3)
C11 C12 1.429(3)
C12 C13 1.373(3)
C12 C14 1.494(3)
C13 H4 0.98(3)
C14 C15 1.393(3)
C14 C19 1.398(3)
C15 C16 1.389(3)
C15 H15 0.99(3)
C16 C17 1.385(4)
C16 H16 0.97(3)
C17 C18 1.386(3)
C17 H17 0.96(3)
C18 C19 1.390(3)
C18 H18 0.91(3)
C19 H19 0.99(3)
C20 C21 1.497(3)
C21 C22 1.391(3)
C21 C26 1.395(3)
C22 C23 1.386(3)
C22 H22 1.00(3)
C23 C24 1.395(3)
C23 H23 0.97(3)
C24 C25 1.378(3)
C24 H24 0.97(3)
C25 C26 1.385(3)
C25 H25 0.9500
C26 H26 0.98(3)

loop_
_geom_torsion_atom_site_label_1
_geom_torsion_atom_site_label_2
_geom_torsion_atom_site_label_3
_geom_torsion_atom_site_label_4
_geom_torsion
C20 N C1 C2 -89.5(2)
C5 N C1 C2 58.8(2)
N C1 C2 C3 -61.1(2)
C1 C2 C3 C4 34.2(3)
C2 C3 C4 C5 -4.3(3)
C2 C3 C4 C13 177.94(19)
C13 C4 C5 N 178.32(18)
C3 C4 C5 N 0.6(3)
C13 C4 C5 C6 3.4(3)
C3 C4 C5 C6 -174.30(18)
C20 N C5 C4 120.0(2)
C1 N C5 C4 -28.5(3)
C20 N C5 C6 -65.0(3)
C1 N C5 C6 146.50(19)
C4 C5 C6 C7 176.05(19)
N C5 C6 C7 1.1(3)
C4 C5 C6 C11 -2.8(3)
N C5 C6 C11 -177.78(18)
C11 C6 C7 C8 -1.6(3)
C5 C6 C7 C8 179.53(19)
C6 C7 C8 C9 -0.9(3)
C7 C8 C9 C10 2.2(3)
C8 C9 C10 C11 -0.9(3)
C9 C10 C11 C6 -1.6(3)
C9 C10 C11 C12 179.5(2)
C7 C6 C11 C10 2.8(3)
C5 C6 C11 C10 -178.25(18)
C7 C6 C11 C12 -178.31(18)
C5 C6 C11 C12 0.6(3)
C10 C11 C12 C13 179.73(19)
C6 C11 C12 C13 0.9(3)
C10 C11 C12 C14 -0.1(3)
C6 C11 C12 C14 -178.91(18)
C11 C12 C13 C4 -0.3(3)
C14 C12 C13 C4 179.51(19)
C5 C4 C13 C12 -1.9(3)
C3 C4 C13 C12 175.93(19)
C13 C12 C14 C15 -67.9(3)
C11 C12 C14 C15 112.0(3)
C13 C12 C14 C19 112.8(3)
C11 C12 C14 C19 -67.4(3)
C19 C14 C15 C16 1.3(4)
C12 C14 C15 C16 -178.0(2)
C14 C15 C16 C17 0.0(4)
C15 C16 C17 C18 -1.3(4)
C16 C17 C18 C19 1.3(4)
C17 C18 C19 C14 0.0(4)
C15 C14 C19 C18 -1.3(4)
C12 C14 C19 C18 178.0(2)
C5 N C20 O -5.5(3)
C1 N C20 O 141.1(2)
C5 N C20 C21 169.4(2)
C1 N C20 C21 -44.0(3)
O C20 C21 C22 -44.9(3)
N C20 C21 C22 140.1(2)
O C20 C21 C26 130.4(2)
N C20 C21 C26 -44.6(3)
C26 C21 C22 C23 -0.5(4)
C20 C21 C22 C23 174.9(2)
C21 C22 C23 C24 -0.8(4)
C22 C23 C24 C25 1.1(4)
C23 C24 C25 C26 -0.1(4)
C24 C25 C26 C21 -1.3(4)
C22 C21 C26 C25 1.6(4)
C20 C21 C26 C25 -173.8(2)
